data_2219551
loop_
_publ_author_name
'Ji, Ning-Ning'
'Shi, Zhi-Qiang'

_publ_section_title 2-Hydroxy-<i>N</i>'-[(1<i>E</i>,2<i>E</i>)-3-phenylprop-2-enylidene]benzohydrazide
_journal_coeditor_code CV2440
_journal_issue 10
_journal_name_full 'Acta Crystallographica Section E'
_journal_page_first o1918
_journal_paper_doi 10.1107/S1600536808028481
_journal_volume 64
_journal_year 2008
_chemical_formula_iupac 'C16 H14 N2 O2'
_chemical_formula_moiety 'C16 H14 N2 O2'
_chemical_formula_sum 'C16 H14 N2 O2'
_chemical_formula_weight 266.29
_chemical_name_systematic
;
2-Hydroxy-<i>N</i>'-[(1<i>E</i>,2<i>E</i>)-3-phenylprop-2-
enylidene]benzohydrazide
;
_space_group_IT_number 14
_symmetry_cell_setting monoclinic
_symmetry_space_group_name_Hall '-P 2yn'
_symmetry_space_group_name_H-M 'P 1 21/n 1'
_atom_sites_solution_hydrogens geom
_atom_sites_solution_primary direct
_atom_sites_solution_secondary difmap
_cell_angle_alpha 90.00
_cell_angle_beta 102.305(2)
_cell_angle_gamma 90.00
_cell_formula_units_Z 4
_cell_length_a 4.8892(6)
_cell_length_b 26.563(3)
_cell_length_c 10.7367(13)
_cell_measurement_reflns_used 932
_cell_measurement_temperature 295
_cell_measurement_theta_max 21.35
_cell_measurement_theta_min 3.63
_cell_volume 1362.4(3)
_computing_cell_refinement 'SMART (Siemens, 1996)'
_computing_data_collection 'SMART (Siemens, 1996)'
_computing_data_reduction 'SAINT (Siemens, 1996)'
_computing_molecular_graphics 'SHELXTL (Sheldrick, 2008)'
_computing_publication_material 'SHELXTL (Sheldrick, 2008)'
_computing_structure_refinement 'SHELXL97 (Sheldrick, 2008)'
_computing_structure_solution 'SHELXS97 (Sheldrick, 2008)'
_diffrn_ambient_temperature 295
_diffrn_measured_fraction_theta_full 0.998
_diffrn_measured_fraction_theta_max 0.998
_diffrn_measurement_device_type 'Bruker SMART CCD area-detector'
_diffrn_measurement_method '\f and \w scans'
_diffrn_radiation_monochromator graphite
_diffrn_radiation_source 'fine-focus sealed tube'
_diffrn_radiation_type MoK\a
_diffrn_radiation_wavelength 0.71073
_diffrn_reflns_av_R_equivalents 0.0378
_diffrn_reflns_av_sigmaI/netI 0.0479
_diffrn_reflns_limit_h_max 5
_diffrn_reflns_limit_h_min -5
_diffrn_reflns_limit_k_max 31
_diffrn_reflns_limit_k_min -21
_diffrn_reflns_limit_l_max 12
_diffrn_reflns_limit_l_min -12
_diffrn_reflns_number 7141
_diffrn_reflns_theta_full 25.05
_diffrn_reflns_theta_max 25.05
_diffrn_reflns_theta_min 2.47
_exptl_absorpt_coefficient_mu 0.087
_exptl_absorpt_correction_T_max 0.9913
_exptl_absorpt_correction_T_min 0.9870
_exptl_absorpt_correction_type multi-scan
_exptl_absorpt_process_details '(SADABS; Sheldrick, 1996)'
_exptl_crystal_colour colourless
_exptl_crystal_density_diffrn 1.298
_exptl_crystal_density_method 'not measured'
_exptl_crystal_description block
_exptl_crystal_F_000 560
_exptl_crystal_size_max 0.15
_exptl_crystal_size_mid 0.12
_exptl_crystal_size_min 0.10
_refine_diff_density_max 0.142
_refine_diff_density_min -0.127
_refine_ls_extinction_coef 0.008(2)
_refine_ls_extinction_expression Fc^*^=kFc[1+0.001xFc^2^\l^3^/sin(2\q)]^-1/4^
_refine_ls_extinction_method 'SHELXL97 (Sheldrick, 1997a)'
_refine_ls_goodness_of_fit_ref 1.046
_refine_ls_hydrogen_treatment constr
_refine_ls_matrix_type full
_refine_ls_number_parameters 183
_refine_ls_number_reflns 2395
_refine_ls_number_restraints 0
_refine_ls_restrained_S_all 1.046
_refine_ls_R_factor_all 0.0976
_refine_ls_R_factor_gt 0.0472
_refine_ls_shift/su_max 0.000
_refine_ls_shift/su_mean 0.000
_refine_ls_structure_factor_coef Fsqd
_refine_ls_weighting_details 'calc w = 1/[\s^2^(Fo^2^)+(0.0505P)^2^] where P=(Fo^2^+2Fc^2^)/3'
_refine_ls_weighting_scheme calc
_refine_ls_wR_factor_gt 0.1007
_refine_ls_wR_factor_ref 0.1235
_reflns_number_gt 1354
_reflns_number_total 2395
_reflns_threshold_expression I>2\s(I)
_cod_data_source_file cv2440.cif
_cod_data_source_block I
_cod_original_sg_symbol_H-M 'P 21/n'
_cod_database_code 2219551
_cod_database_fobs_code 2219551

loop_
_symmetry_equiv_pos_as_xyz
'x, y, z'
'-x+1/2, y+1/2, -z+1/2'
'-x, -y, -z'
'x-1/2, -y-1/2, z-1/2'

loop_
_atom_site_type_symbol
_atom_site_label
_atom_site_fract_x
_atom_site_fract_y
_atom_site_fract_z
_atom_site_U_iso_or_equiv
_atom_site_adp_type
_atom_site_calc_flag
_atom_site_refinement_flags
_atom_site_occupancy
O O1 0.5440(4) 0.26610(6) 0.08347(14) 0.0702(5) Uani d . 1
H H1 0.6201 0.2633 0.0227 0.105 Uiso calc R 1
O O2 0.4213(4) 0.27755(6) 0.45173(13) 0.0687(5) Uani d . 1
N N1 0.2766(4) 0.24015(6) 0.26236(15) 0.0508(5) Uani d . 1
H H1A 0.2861 0.2378 0.1835 0.061 Uiso calc R 1
N N2 0.1041(4) 0.20892(7) 0.31262(16) 0.0513(5) Uani d . 1
C C1 0.6656(4) 0.30391(8) 0.15959(19) 0.0483(6) Uani d . 1
C C2 0.6118(4) 0.30864(8) 0.28157(18) 0.0450(5) Uani d . 1
C C3 0.7379(5) 0.34777(9) 0.3569(2) 0.0634(7) Uani d . 1
H H3 0.7048 0.3513 0.4386 0.076 Uiso calc R 1
C C4 0.9102(6) 0.38164(9) 0.3154(2) 0.0736(8) Uani d . 1
H H4 0.9898 0.4080 0.3676 0.088 Uiso calc R 1
C C5 0.9638(5) 0.37611(9) 0.1959(2) 0.0662(7) Uani d . 1
H H5 1.0826 0.3986 0.1674 0.079 Uiso calc R 1
C C6 0.8438(5) 0.33774(9) 0.1184(2) 0.0606(7) Uani d . 1
H H6 0.8818 0.3343 0.0375 0.073 Uiso calc R 1
C C7 0.4304(5) 0.27445(8) 0.33872(19) 0.0476(6) Uani d . 1
C C8 -0.0380(5) 0.17709(8) 0.2358(2) 0.0529(6) Uani d . 1
H H8 -0.0220 0.1766 0.1510 0.064 Uiso calc R 1
C C9 -0.2215(5) 0.14220(8) 0.2788(2) 0.0530(6) Uani d . 1
H H9 -0.2416 0.1442 0.3628 0.064 Uiso calc R 1
C C10 -0.3630(5) 0.10743(9) 0.2044(2) 0.0576(6) Uani d . 1
H H10 -0.3419 0.1072 0.1203 0.069 Uiso calc R 1
C C11 -0.5490(5) 0.06929(8) 0.2383(2) 0.0529(6) Uani d . 1
C C12 -0.6805(5) 0.03509(10) 0.1480(2) 0.0739(8) Uani d . 1
H H12 -0.6499 0.0369 0.0655 0.089 Uiso calc R 1
C C13 -0.8563(6) -0.00161(11) 0.1777(3) 0.0842(9) Uani d . 1
H H13 -0.9404 -0.0244 0.1156 0.101 Uiso calc R 1
C C14 -0.9071(6) -0.00457(10) 0.2973(3) 0.0761(8) Uani d . 1
H H14 -1.0287 -0.0288 0.3169 0.091 Uiso calc R 1
C C15 -0.7772(6) 0.02847(10) 0.3879(3) 0.0807(8) Uani d . 1
H H15 -0.8084 0.0264 0.4702 0.097 Uiso calc R 1
C C16 -0.6002(5) 0.06496(9) 0.3590(2) 0.0670(7) Uani d . 1
H H16 -0.5137 0.0871 0.4223 0.080 Uiso calc R 1

loop_
_atom_site_aniso_label
_atom_site_aniso_U_11
_atom_site_aniso_U_22
_atom_site_aniso_U_33
_atom_site_aniso_U_12
_atom_site_aniso_U_13
_atom_site_aniso_U_23
O1 0.0858(13) 0.0893(13) 0.0482(9) -0.0339(10) 0.0428(9) -0.0229(9)
O2 0.0900(14) 0.0857(12) 0.0392(9) -0.0137(9) 0.0337(8) -0.0060(8)
N1 0.0615(13) 0.0615(12) 0.0363(9) -0.0068(10) 0.0257(9) 0.0017(9)
N2 0.0587(13) 0.0596(12) 0.0424(10) -0.0030(10) 0.0263(9) 0.0069(9)
C1 0.0531(15) 0.0568(14) 0.0384(12) -0.0055(11) 0.0174(10) -0.0034(10)
C2 0.0509(15) 0.0505(13) 0.0366(11) 0.0016(11) 0.0158(10) 0.0003(10)
C3 0.083(2) 0.0703(17) 0.0416(13) -0.0132(14) 0.0247(12) -0.0088(12)
C4 0.097(2) 0.0700(18) 0.0568(16) -0.0233(15) 0.0219(15) -0.0121(13)
C5 0.0740(19) 0.0696(17) 0.0575(15) -0.0225(14) 0.0192(14) 0.0020(13)
C6 0.0701(18) 0.0765(17) 0.0412(12) -0.0134(13) 0.0252(12) 0.0026(12)
C7 0.0552(15) 0.0547(14) 0.0383(12) 0.0047(11) 0.0218(11) 0.0002(11)
C8 0.0614(17) 0.0631(15) 0.0377(12) -0.0015(12) 0.0183(11) 0.0042(11)
C9 0.0580(16) 0.0613(15) 0.0440(13) -0.0030(12) 0.0205(11) 0.0068(11)
C10 0.0613(17) 0.0687(16) 0.0444(13) -0.0007(13) 0.0151(12) 0.0044(12)
C11 0.0528(16) 0.0563(15) 0.0501(14) 0.0024(12) 0.0118(11) 0.0029(12)
C12 0.079(2) 0.086(2) 0.0571(16) -0.0149(16) 0.0147(14) -0.0071(14)
C13 0.082(2) 0.082(2) 0.085(2) -0.0215(16) 0.0086(17) -0.0090(16)
C14 0.0696(19) 0.0665(19) 0.093(2) -0.0088(14) 0.0189(16) 0.0139(16)
C15 0.092(2) 0.082(2) 0.0768(18) -0.0177(16) 0.0376(17) 0.0056(16)
C16 0.076(2) 0.0684(17) 0.0609(16) -0.0142(13) 0.0244(14) -0.0028(12)

loop_
_atom_type_symbol
_atom_type_description
_atom_type_scat_dispersion_real
_atom_type_scat_dispersion_imag
_atom_type_scat_source
C C 0.0033 0.0016 'International Tables Vol C Tables 4.2.6.8 and 6.1.1.4'
H H 0.0000 0.0000 'International Tables Vol C Tables 4.2.6.8 and 6.1.1.4'
N N 0.0061 0.0033 'International Tables Vol C Tables 4.2.6.8 and 6.1.1.4'
O O 0.0106 0.0060 'International Tables Vol C Tables 4.2.6.8 and 6.1.1.4'

loop_
_geom_angle_atom_site_label_1
_geom_angle_atom_site_label_2
_geom_angle_atom_site_label_3
_geom_angle
C1 O1 H1 109.5
C7 N1 N2 118.73(17)
C7 N1 H1A 120.6
N2 N1 H1A 120.6
C8 N2 N1 116.17(17)
O1 C1 C6 120.93(18)
O1 C1 C2 119.23(18)
C6 C1 C2 119.8(2)
C3 C2 C1 117.9(2)
C3 C2 C7 116.66(18)
C1 C2 C7 125.41(19)
C4 C3 C2 122.2(2)
C4 C3 H3 118.9
C2 C3 H3 118.9
C3 C4 C5 119.2(2)
C3 C4 H4 120.4
C5 C4 H4 120.4
C6 C5 C4 120.5(2)
C6 C5 H5 119.8
C4 C5 H5 119.8
C5 C6 C1 120.4(2)
C5 C6 H6 119.8
C1 C6 H6 119.8
O2 C7 N1 121.0(2)
O2 C7 C2 121.1(2)
N1 C7 C2 117.84(17)
N2 C8 C9 120.8(2)
N2 C8 H8 119.6
C9 C8 H8 119.6
C10 C9 C8 122.9(2)
C10 C9 H9 118.6
C8 C9 H9 118.6
C9 C10 C11 127.6(2)
C9 C10 H10 116.2
C11 C10 H10 116.2
C16 C11 C12 117.0(2)
C16 C11 C10 122.8(2)
C12 C11 C10 120.2(2)
C13 C12 C11 121.4(2)
C13 C12 H12 119.3
C11 C12 H12 119.3
C14 C13 C12 120.4(3)
C14 C13 H13 119.8
C12 C13 H13 119.8
C13 C14 C15 119.0(3)
C13 C14 H14 120.5
C15 C14 H14 120.5
C14 C15 C16 120.8(3)
C14 C15 H15 119.6
C16 C15 H15 119.6
C11 C16 C15 121.3(2)
C11 C16 H16 119.3
C15 C16 H16 119.3

loop_
_geom_bond_atom_site_label_1
_geom_bond_atom_site_label_2
_geom_bond_distance
O1 C1 1.350(2)
O1 H1 0.8200
O2 C7 1.226(2)
N1 C7 1.344(2)
N1 N2 1.373(2)
N1 H1A 0.8600
N2 C8 1.278(2)
C1 C6 1.388(3)
C1 C2 1.395(3)
C2 C3 1.379(3)
C2 C7 1.490(3)
C3 C4 1.370(3)
C3 H3 0.9300
C4 C5 1.371(3)
C4 H4 0.9300
C5 C6 1.366(3)
C5 H5 0.9300
C6 H6 0.9300
C8 C9 1.433(3)
C8 H8 0.9300
C9 C10 1.317(3)
C9 H9 0.9300
C10 C11 1.458(3)
C10 H10 0.9300
C11 C16 1.376(3)
C11 C12 1.383(3)
C12 C13 1.381(3)
C12 H12 0.9300
C13 C14 1.361(3)
C13 H13 0.9300
C14 C15 1.362(3)
C14 H14 0.9300
C15 C16 1.378(3)
C15 H15 0.9300
C16 H16 0.9300

loop_
_geom_hbond_atom_site_label_D
_geom_hbond_atom_site_label_H
_geom_hbond_atom_site_label_A
_geom_hbond_site_symmetry_A
_geom_hbond_distance_DH
_geom_hbond_distance_HA
_geom_hbond_distance_DA
_geom_hbond_angle_DHA
_geom_hbond_publ_flag
N1 H1A O1 . 0.86 1.97 2.6348(19) 133.0 yes
O1 H1 O2 4_665 0.820 2.099 2.804(3) 143.92 yes
O1 H1 N2 4_665 0.820 2.359 3.057(3) 143.49 no

loop_
_cod_related_entry_id
_cod_related_entry_database
_cod_related_entry_code
1 ChemSpider 4491024
